data_1559875
loop_
_publ_author_name
'Xiao, Wanlong'
'Mo, Yuhao'
'Guo, Jing'
'Su, Zhishan'
'Dong, Shunxi'
'Feng, Xiaoming'

_publ_section_title
;
 Catalytic enantioselective synthesis of macrodiolides and their
 application in chiral recognition.
;
_journal_issue 8
_journal_name_full 'Chemical science'
_journal_page_first 2940
_journal_page_last 2947
_journal_paper_doi 10.1039/d0sc06162j
_journal_volume 12
_journal_year 2020
_chemical_absolute_configuration ad
_chemical_formula_moiety 'C30 H27 N3 O5'
_chemical_formula_sum 'C30 H27 N3 O5'
_chemical_formula_weight 509.54
_space_group_crystal_system orthorhombic
_space_group_IT_number 19
_space_group_name_Hall 'P 2ac 2ab'
_space_group_name_H-M_alt 'P 21 21 21'
_atom_sites_solution_hydrogens mixed
_atom_sites_solution_primary dual
_atom_sites_solution_secondary difmap
_audit_creation_method SHELXL-2018/3
_audit_update_record
;
2020-07-16 deposited with the CCDC.	2020-12-26 downloaded from the CCDC.
;
_cell_angle_alpha 90
_cell_angle_beta 90
_cell_angle_gamma 90
_cell_formula_units_Z 4
_cell_length_a 10.8152(2)
_cell_length_b 12.5754(2)
_cell_length_c 20.1202(3)
_cell_measurement_reflns_used 8069
_cell_measurement_temperature 252(2)
_cell_measurement_theta_max 64.97
_cell_measurement_theta_min 4.15
_cell_volume 2736.46(8)
_computing_cell_refinement 'Bruker SAINT'
_computing_data_collection 'Bruker APEX3'
_computing_data_reduction 'Bruker SAINT'
_computing_molecular_graphics 'Bruker SHELXTL'
_computing_publication_material 'Bruker SHELXTL'
_computing_structure_refinement 'SHELXL-2018/3 (Sheldrick, 2018)'
_computing_structure_solution 'SHELXT (Sheldrick 2008)'
_diffrn_ambient_temperature 252(2)
_diffrn_measured_fraction_theta_full 0.998
_diffrn_measured_fraction_theta_max 0.998
_diffrn_measurement_device_type 'Bruker D8 Photon II'
_diffrn_measurement_method '\f and \w scans'
_diffrn_radiation_type CuK\a
_diffrn_radiation_wavelength 1.54178
_diffrn_reflns_av_R_equivalents 0.0428
_diffrn_reflns_av_unetI/netI 0.0344
_diffrn_reflns_Laue_measured_fraction_full 0.998
_diffrn_reflns_Laue_measured_fraction_max 0.998
_diffrn_reflns_limit_h_max 12
_diffrn_reflns_limit_h_min -12
_diffrn_reflns_limit_k_max 14
_diffrn_reflns_limit_k_min -14
_diffrn_reflns_limit_l_max 23
_diffrn_reflns_limit_l_min -22
_diffrn_reflns_number 17740
_diffrn_reflns_point_group_measured_fraction_full 0.997
_diffrn_reflns_point_group_measured_fraction_max 0.997
_diffrn_reflns_theta_full 65.092
_diffrn_reflns_theta_max 65.092
_diffrn_reflns_theta_min 4.146
_exptl_absorpt_coefficient_mu 0.695
_exptl_absorpt_correction_T_max 0.7526
_exptl_absorpt_correction_T_min 0.6402
_exptl_absorpt_correction_type numerical
_exptl_absorpt_process_details 'SADABS (Sheldrick, 2008)'
_exptl_crystal_colour colourless
_exptl_crystal_density_diffrn 1.237
_exptl_crystal_description BLOCK
_exptl_crystal_F_000 1072
_exptl_crystal_recrystallization_method 'Re-crystallisation from solvent: DCM, iPrOH'
_exptl_crystal_size_max 0.190
_exptl_crystal_size_mid 0.090
_exptl_crystal_size_min 0.050
_refine_diff_density_max 0.220
_refine_diff_density_min -0.133
_refine_diff_density_rms 0.033
_refine_ls_abs_structure_details
; 
 Flack x determined using 1639 quotients [(I+)-(I-)]/[(I+)+(I-)] 
 (Parsons, Flack and Wagner, Acta Cryst. B69 (2013) 249-259). 
;
_refine_ls_abs_structure_Flack -0.09(12)
_refine_ls_extinction_coef 0.0020(2)
_refine_ls_extinction_expression Fc^*^=kFc[1+0.001xFc^2^\l^3^/sin(2\q)]^-1/4^
_refine_ls_extinction_method 'SHELXL-2018/3 (Sheldrick 2018)'
_refine_ls_goodness_of_fit_ref 1.052
_refine_ls_hydrogen_treatment mixed
_refine_ls_matrix_type full
_refine_ls_number_parameters 367
_refine_ls_number_reflns 4659
_refine_ls_number_restraints 48
_refine_ls_restrained_S_all 1.097
_refine_ls_R_factor_all 0.0430
_refine_ls_R_factor_gt 0.0363
_refine_ls_shift/su_max 0.001
_refine_ls_shift/su_mean 0.000
_refine_ls_structure_factor_coef Fsqd
_refine_ls_weighting_details 'w=1/[\s^2^(Fo^2^)+(0.0413P)^2^+0.3200P] where P=(Fo^2^+2Fc^2^)/3'
_refine_ls_weighting_scheme calc
_refine_ls_wR_factor_gt 0.0857
_refine_ls_wR_factor_ref 0.0925
_reflns_Friedel_coverage 0.761
_reflns_Friedel_fraction_full 0.997
_reflns_Friedel_fraction_max 0.997
_reflns_number_gt 4204
_reflns_number_total 4659
_reflns_threshold_expression 'I > 2\s(I)'
_cod_data_source_file d0sc06162j2.cif
_cod_data_source_block xwl_32
_cod_depositor_comments
;Adding full bibliography for 1559874--1559876.cif.

 Adding full bibliography for 1559874--1559876.cif.
;
_cod_database_code 1559875
_shelx_shelxl_version_number 2018/3
_shelx_space_group_comment
; 
The symmetry employed for this shelxl refinement is uniquely defined 
by the following loop, which should always be used as a source of 
symmetry information in preference to the above space-group names. 
They are only intended as comments. 
;
_shelx_estimated_absorpt_t_min 0.879
_shelx_estimated_absorpt_t_max 0.966

loop_
_space_group_symop_operation_xyz
'x, y, z'
'-x+1/2, -y, z+1/2'
'-x, y+1/2, -z+1/2'
'x+1/2, -y+1/2, -z'

loop_
_atom_site_label
_atom_site_type_symbol
_atom_site_fract_x
_atom_site_fract_y
_atom_site_fract_z
_atom_site_U_iso_or_equiv
_atom_site_adp_type
_atom_site_occupancy
_atom_site_site_symmetry_order
_atom_site_calc_flag
_atom_site_refinement_flags_posn
_atom_site_refinement_flags_adp
_atom_site_refinement_flags_occupancy
_atom_site_disorder_assembly
_atom_site_disorder_group
O1X O 0.6541(11) 0.3828(11) 0.1783(3) 0.1329(19) Uani 0.674(18) 1 d D . P A 1
O2X O 0.8236(12) 0.4559(15) 0.2338(3) 0.1329(19) Uani 0.674(18) 1 d D . P A 1
C3X C 0.7688(16) 0.4306(18) 0.1690(7) 0.142(7) Uani 0.674(18) 1 d D . P A 1
H3XA H 0.759054 0.495861 0.142938 0.170 Uiso 0.674(18) 1 calc R U P A 1
H3XB H 0.823403 0.382398 0.144510 0.170 Uiso 0.674(18) 1 calc R U P A 1
O1Y O 0.604(2) 0.435(2) 0.1884(7) 0.1329(19) Uani 0.326(18) 1 d D . P A 2
O2Y O 0.808(2) 0.459(3) 0.2241(7) 0.1329(19) Uani 0.326(18) 1 d D . P A 2
C3Y C 0.720(3) 0.485(4) 0.1743(14) 0.18(3) Uani 0.326(18) 1 d D . P A 2
H3YA H 0.749892 0.461913 0.130745 0.214 Uiso 0.326(18) 1 calc R U P A 2
H3YB H 0.708272 0.562652 0.172654 0.214 Uiso 0.326(18) 1 calc R U P A 2
C4 C 0.7545(3) 0.4125(3) 0.34561(14) 0.0600(8) Uani 1 1 d . . . . .
H4 H 0.827294 0.437273 0.365870 0.072 Uiso 1 1 calc R U . . .
C5 C 0.7388(4) 0.4179(4) 0.27803(15) 0.0849(13) Uani 1 1 d D . . . .
C6 C 0.6322(5) 0.3836(4) 0.24851(16) 0.108(2) Uani 1 1 d D . . . .
C7 C 0.5365(4) 0.3396(4) 0.28381(18) 0.0926(15) Uani 1 1 d . . . . .
H7 H 0.464156 0.315351 0.262782 0.111 Uiso 1 1 calc R U . . .
C8 C 0.5519(3) 0.3327(2) 0.35225(14) 0.0547(7) Uani 1 1 d . . . . .
C9 C 0.6585(3) 0.3690(2) 0.38331(12) 0.0443(6) Uani 1 1 d . . . . .
C00D C 0.8006(2) 0.09337(18) 0.47698(12) 0.0400(5) Uani 1 1 d . . . . .
O10 O 0.4637(2) 0.2874(2) 0.39190(11) 0.0643(6) Uani 1 1 d D . . . .
H10 H 0.398(3) 0.279(3) 0.3688(19) 0.085(13) Uiso 1 1 d D . . . .
C11 C 0.6673(2) 0.36043(18) 0.45881(11) 0.0385(5) Uani 1 1 d . . . . .
H11 H 0.583985 0.376342 0.476664 0.046 Uiso 1 1 calc R U . . .
C12 C 0.7551(3) 0.44382(19) 0.48733(11) 0.0392(5) Uani 1 1 d . . . . .
C13 C 0.7230(3) 0.5507(2) 0.48254(14) 0.0509(6) Uani 1 1 d . . . . .
H13 H 0.646180 0.569555 0.464178 0.061 Uiso 1 1 calc R U . . .
C14 C 0.8017(3) 0.6292(2) 0.50415(15) 0.0567(7) Uani 1 1 d . . . . .
H14 H 0.778228 0.700929 0.500455 0.068 Uiso 1 1 calc R U . . .
C15 C 0.9157(3) 0.6031(2) 0.53141(13) 0.0474(6) Uani 1 1 d . . . . .
C16 C 0.9494(3) 0.4974(2) 0.53678(13) 0.0459(6) Uani 1 1 d . . . . .
H16 H 1.026331 0.478715 0.555092 0.055 Uiso 1 1 calc R U . . .
C17 C 0.8682(3) 0.41892(19) 0.51477(11) 0.0407(5) Uani 1 1 d . . . . .
H17 H 0.891139 0.347106 0.518760 0.049 Uiso 1 1 calc R U . . .
C18 C 1.0968(3) 0.6654(3) 0.58569(19) 0.0681(9) Uani 1 1 d . . . . .
H18A H 1.154785 0.630809 0.555926 0.102 Uiso 1 1 calc R U . . .
H18B H 1.079532 0.619029 0.623064 0.102 Uiso 1 1 calc R U . . .
H18C H 1.132386 0.731432 0.601728 0.102 Uiso 1 1 calc R U . . .
O19 O 0.9866(2) 0.68715(16) 0.55147(12) 0.0653(6) Uani 1 1 d . . . . .
C20 C 0.6996(2) 0.24996(18) 0.48105(10) 0.0365(5) Uani 1 1 d . . . . .
C21 C 0.6704(2) 0.19705(18) 0.53825(11) 0.0381(5) Uani 1 1 d . . . . .
C22 C 0.7328(2) 0.09694(19) 0.53682(11) 0.0408(5) Uani 1 1 d . . . . .
C23 C 0.7414(3) 0.0100(2) 0.58016(14) 0.0545(7) Uani 1 1 d . . . . .
H23 H 0.697030 0.009610 0.620328 0.065 Uiso 1 1 calc R U . . .
C24 C 0.8152(4) -0.0747(2) 0.56338(16) 0.0632(8) Uani 1 1 d . . . . .
H24 H 0.820978 -0.133028 0.592393 0.076 Uiso 1 1 calc R U . . .
C25 C 0.8820(3) -0.0755(2) 0.50390(17) 0.0606(8) Uani 1 1 d . . . . .
H25 H 0.932799 -0.134045 0.493938 0.073 Uiso 1 1 calc R U . . .
C26 C 0.8746(3) 0.0078(2) 0.45955(15) 0.0502(6) Uani 1 1 d . . . . .
H26 H 0.918050 0.006669 0.419101 0.060 Uiso 1 1 calc R U . . .
N27 N 0.7783(2) 0.18725(15) 0.44411(10) 0.0393(5) Uani 1 1 d D . . . .
H27 H 0.812(3) 0.202(2) 0.4044(11) 0.046(7) Uiso 1 1 d D . . . .
C28 C 0.5788(3) 0.2352(2) 0.58914(11) 0.0446(6) Uani 1 1 d . . . . .
H28A H 0.510811 0.183880 0.591411 0.054 Uiso 1 1 calc R U . . .
H28B H 0.544138 0.302942 0.573826 0.054 Uiso 1 1 calc R U . . .
C29 C 0.6294(3) 0.2509(2) 0.65820(12) 0.0485(6) Uani 1 1 d . . . . .
O30 O 0.7334(2) 0.2312(2) 0.67544(10) 0.0739(7) Uani 1 1 d . . . . .
N31 N 0.5435(2) 0.2883(2) 0.70470(10) 0.0526(6) Uani 1 1 d D . . . .
N32 N 0.4293(2) 0.3236(2) 0.68370(11) 0.0595(7) Uani 1 1 d D . . . .
C33X C 0.6740(7) 0.2781(12) 0.8105(2) 0.0983(17) Uani 0.80(2) 1 d D . P B 1
H33A H 0.734507 0.247279 0.780577 0.148 Uiso 0.80(2) 1 calc R U P B 1
H33B H 0.706178 0.343927 0.828714 0.148 Uiso 0.80(2) 1 calc R U P B 1
H33C H 0.656991 0.228688 0.846355 0.148 Uiso 0.80(2) 1 calc R U P B 1
C33Y C 0.644(3) 0.225(4) 0.8082(10) 0.0983(17) Uani 0.20(2) 1 d D . P B 2
H33D H 0.713593 0.209555 0.779472 0.148 Uiso 0.20(2) 1 calc R U P B 2
H33E H 0.673436 0.258312 0.848778 0.148 Uiso 0.20(2) 1 calc R U P B 2
H33F H 0.600908 0.159802 0.818994 0.148 Uiso 0.20(2) 1 calc R U P B 2
C34 C 0.5559(4) 0.3006(3) 0.77277(14) 0.0728(10) Uani 1 1 d D . . . .
C35 C 0.4491(4) 0.3425(4) 0.79374(15) 0.0801(12) Uani 1 1 d D . . . .
H35 H 0.428382 0.359500 0.837858 0.096 Uiso 1 1 calc R U . . .
C36 C 0.3739(3) 0.3565(3) 0.73770(16) 0.0713(10) Uani 1 1 d D . . . .
C37X C 0.2472(11) 0.4011(16) 0.7423(10) 0.0983(17) Uani 0.53(5) 1 d D . P C 1
H37A H 0.199001 0.359576 0.773547 0.148 Uiso 0.53(5) 1 calc R U P C 1
H37B H 0.208282 0.398606 0.698861 0.148 Uiso 0.53(5) 1 calc R U P C 1
H37C H 0.251589 0.474245 0.757351 0.148 Uiso 0.53(5) 1 calc R U P C 1
C37Y C 0.2438(12) 0.4054(18) 0.7260(10) 0.0983(17) Uani 0.47(5) 1 d D . P C 2
H37D H 0.224095 0.453601 0.762142 0.148 Uiso 0.47(5) 1 calc R U P C 2
H37E H 0.182651 0.348971 0.724392 0.148 Uiso 0.47(5) 1 calc R U P C 2
H37F H 0.243342 0.444012 0.684329 0.148 Uiso 0.47(5) 1 calc R U P C 2

loop_
_atom_site_aniso_label
_atom_site_aniso_U_11
_atom_site_aniso_U_22
_atom_site_aniso_U_33
_atom_site_aniso_U_23
_atom_site_aniso_U_13
_atom_site_aniso_U_12
O1X 0.131(4) 0.233(4) 0.0341(16) 0.032(3) -0.0162(17) -0.104(4)
O2X 0.131(4) 0.233(4) 0.0341(16) 0.032(3) -0.0162(17) -0.104(4)
C3X 0.138(11) 0.247(18) 0.041(4) 0.039(6) -0.012(5) -0.078(11)
O1Y 0.131(4) 0.233(4) 0.0341(16) 0.032(3) -0.0162(17) -0.104(4)
O2Y 0.131(4) 0.233(4) 0.0341(16) 0.032(3) -0.0162(17) -0.104(4)
C3Y 0.16(3) 0.32(5) 0.054(12) 0.08(2) -0.055(16) -0.17(4)
C4 0.0613(19) 0.0769(19) 0.0419(13) 0.0116(13) -0.0092(13) -0.0223(16)
C5 0.096(3) 0.118(3) 0.0413(15) 0.0207(17) -0.0073(17) -0.056(3)
C6 0.123(4) 0.162(4) 0.0384(16) 0.032(2) -0.031(2) -0.079(4)
C7 0.092(3) 0.133(3) 0.0531(18) 0.027(2) -0.0310(19) -0.063(3)
C8 0.0546(17) 0.0638(16) 0.0457(14) 0.0137(12) -0.0140(13) -0.0215(14)
C9 0.0480(16) 0.0482(13) 0.0368(12) 0.0078(10) -0.0062(11) -0.0091(11)
C00D 0.0419(14) 0.0371(11) 0.0411(12) -0.0024(9) 0.0003(10) -0.0053(10)
O10 0.0514(13) 0.0885(15) 0.0531(11) 0.0144(11) -0.0094(10) -0.0241(12)
C11 0.0395(13) 0.0428(11) 0.0332(11) 0.0015(9) -0.0017(10) 0.0000(10)
C12 0.0433(14) 0.0418(11) 0.0325(10) 0.0015(9) -0.0035(10) 0.0001(10)
C13 0.0518(16) 0.0447(13) 0.0562(15) 0.0028(11) -0.0156(13) 0.0053(12)
C14 0.066(2) 0.0376(12) 0.0666(17) 0.0029(11) -0.0167(15) 0.0031(13)
C15 0.0525(16) 0.0432(12) 0.0466(13) -0.0011(11) -0.0075(12) -0.0031(12)
C16 0.0431(15) 0.0496(13) 0.0450(13) -0.0046(11) -0.0087(11) 0.0063(12)
C17 0.0455(14) 0.0377(11) 0.0388(11) -0.0024(9) -0.0047(10) 0.0052(10)
C18 0.0546(19) 0.0706(19) 0.079(2) -0.0026(16) -0.0143(17) -0.0145(16)
O19 0.0672(15) 0.0467(10) 0.0821(14) -0.0025(10) -0.0227(12) -0.0093(10)
C20 0.0391(13) 0.0409(11) 0.0295(10) -0.0028(9) 0.0006(9) -0.0037(10)
C21 0.0384(13) 0.0434(11) 0.0325(11) 0.0002(9) 0.0020(10) -0.0015(10)
C22 0.0445(14) 0.0417(12) 0.0362(11) 0.0011(9) 0.0004(10) -0.0052(11)
C23 0.0646(19) 0.0484(14) 0.0504(14) 0.0127(11) 0.0010(14) -0.0078(13)
C24 0.077(2) 0.0425(14) 0.0702(18) 0.0121(12) -0.0063(17) -0.0035(15)
C25 0.0584(19) 0.0365(12) 0.087(2) -0.0035(13) -0.0048(16) 0.0026(12)
C26 0.0481(16) 0.0422(13) 0.0602(16) -0.0083(11) 0.0057(13) -0.0032(11)
N27 0.0434(12) 0.0421(10) 0.0323(9) -0.0001(8) 0.0082(9) -0.0028(9)
C28 0.0420(14) 0.0613(15) 0.0306(11) 0.0008(10) 0.0042(10) 0.0033(12)
C29 0.0439(15) 0.0655(16) 0.0361(12) -0.0026(11) 0.0004(11) 0.0115(13)
O30 0.0510(13) 0.124(2) 0.0462(10) -0.0164(12) -0.0066(9) 0.0294(13)
N31 0.0471(14) 0.0780(15) 0.0327(10) -0.0068(10) -0.0037(9) 0.0183(12)
N32 0.0486(14) 0.0910(18) 0.0389(11) -0.0115(11) -0.0044(10) 0.0188(13)
C33X 0.081(2) 0.172(4) 0.0426(17) -0.036(3) -0.0200(19) 0.053(3)
C33Y 0.081(2) 0.172(4) 0.0426(17) -0.036(3) -0.0200(19) 0.053(3)
C34 0.074(2) 0.109(3) 0.0351(14) -0.0137(15) -0.0076(14) 0.033(2)
C35 0.081(3) 0.122(3) 0.0373(15) -0.0194(17) -0.0001(16) 0.034(2)
C36 0.0567(19) 0.110(3) 0.0470(15) -0.0214(16) 0.0009(14) 0.0239(19)
C37X 0.081(2) 0.172(4) 0.0426(17) -0.036(3) -0.0200(19) 0.053(3)
C37Y 0.081(2) 0.172(4) 0.0426(17) -0.036(3) -0.0200(19) 0.053(3)

loop_
_atom_type_symbol
_atom_type_description
_atom_type_scat_dispersion_real
_atom_type_scat_dispersion_imag
_atom_type_scat_source
C C 0.0181 0.0091 'International Tables Vol C Tables 4.2.6.8 and 6.1.1.4'
H H 0.0000 0.0000 'International Tables Vol C Tables 4.2.6.8 and 6.1.1.4'
N N 0.0311 0.0180 'International Tables Vol C Tables 4.2.6.8 and 6.1.1.4'
O O 0.0492 0.0322 'International Tables Vol C Tables 4.2.6.8 and 6.1.1.4'

loop_
_geom_angle_atom_site_label_1
_geom_angle_atom_site_label_2
_geom_angle_atom_site_label_3
_geom_angle
_geom_angle_site_symmetry_1
_geom_angle_site_symmetry_3
_geom_angle_publ_flag
C3X O1X C6 106.0(7) . . ?
C5 O2X C3X 103.4(7) . . ?
O1X C3X O2X 109.6(10) . . ?
C6 O1Y C3Y 100.8(12) . . ?
C5 O2Y C3Y 105.4(17) . . ?
O2Y C3Y O1Y 110.3(17) . . ?
C5 C4 C9 117.8(3) . . ?
O2X C5 C6 113.2(4) . . ?
O2X C5 C4 125.5(4) . . ?
C6 C5 C4 121.3(3) . . ?
C6 C5 O2Y 103.3(7) . . ?
C4 C5 O2Y 135.3(7) . . ?
C5 C6 C7 122.6(3) . . ?
C5 C6 O1Y 114.2(6) . . ?
C7 C6 O1Y 118.0(8) . . ?
C5 C6 O1X 107.0(5) . . ?
C7 C6 O1X 129.2(4) . . ?
C6 C7 C8 116.6(3) . . ?
O10 C8 C9 117.0(2) . . ?
O10 C8 C7 121.3(3) . . ?
C9 C8 C7 121.7(3) . . ?
C8 C9 C4 120.1(2) . . ?
C8 C9 C11 118.4(2) . . ?
C4 C9 C11 121.5(2) . . ?
N27 C00D C26 130.3(2) . . ?
N27 C00D C22 107.0(2) . . ?
C26 C00D C22 122.7(2) . . ?
C20 C11 C9 112.1(2) . . ?
C20 C11 C12 112.2(2) . . ?
C9 C11 C12 111.37(19) . . ?
C17 C12 C13 117.9(2) . . ?
C17 C12 C11 123.1(2) . . ?
C13 C12 C11 118.8(2) . . ?
C14 C13 C12 121.2(3) . . ?
C13 C14 C15 120.4(2) . . ?
O19 C15 C16 124.9(3) . . ?
O19 C15 C14 115.6(2) . . ?
C16 C15 C14 119.5(2) . . ?
C15 C16 C17 119.4(2) . . ?
C12 C17 C16 121.7(2) . . ?
C15 O19 C18 118.1(2) . . ?
C21 C20 N27 108.6(2) . . ?
C21 C20 C11 130.4(2) . . ?
N27 C20 C11 120.9(2) . . ?
C20 C21 C22 107.6(2) . . ?
C20 C21 C28 124.8(2) . . ?
C22 C21 C28 127.3(2) . . ?
C23 C22 C00D 118.2(2) . . ?
C23 C22 C21 134.9(2) . . ?
C00D C22 C21 106.9(2) . . ?
C24 C23 C22 119.4(3) . . ?
C23 C24 C25 121.2(3) . . ?
C26 C25 C24 121.2(3) . . ?
C25 C26 C00D 117.4(3) . . ?
C00D N27 C20 109.90(19) . . ?
C21 C28 C29 115.5(2) . . ?
O30 C29 N31 119.8(2) . . ?
O30 C29 C28 125.3(2) . . ?
N31 C29 C28 114.8(2) . . ?
N32 N31 C34 110.7(2) . . ?
N32 N31 C29 119.8(2) . . ?
C34 N31 C29 129.4(3) . . ?
C36 N32 N31 104.9(2) . . ?
C35 C34 N31 105.8(3) . . ?
C35 C34 C33X 130.1(3) . . ?
N31 C34 C33X 123.9(3) . . ?
C35 C34 C33Y 129.6(11) . . ?
N31 C34 C33Y 117.1(10) . . ?
C34 C35 C36 107.3(3) . . ?
N32 C36 C35 111.3(3) . . ?
N32 C36 C37X 126.4(8) . . ?
C35 C36 C37X 122.3(8) . . ?
N32 C36 C37Y 114.5(8) . . ?
C35 C36 C37Y 134.2(8) . . ?

loop_
_geom_bond_atom_site_label_1
_geom_bond_atom_site_label_2
_geom_bond_distance
_geom_bond_site_symmetry_2
_geom_bond_publ_flag
O1X C3X 1.391(12) . ?
O1X C6 1.432(7) . ?
O2X C5 1.365(8) . ?
O2X C3X 1.466(14) . ?
O1Y C6 1.405(13) . ?
O1Y C3Y 1.427(17) . ?
O2Y C5 1.419(14) . ?
O2Y C3Y 1.425(19) . ?
C4 C5 1.372(4) . ?
C4 C9 1.397(4) . ?
C5 C6 1.367(6) . ?
C6 C7 1.372(6) . ?
C7 C8 1.390(4) . ?
C8 O10 1.368(4) . ?
C8 C9 1.389(4) . ?
C9 C11 1.526(3) . ?
C00D N27 1.375(3) . ?
C00D C26 1.386(4) . ?
C00D C22 1.410(4) . ?
C11 C20 1.501(3) . ?
C11 C12 1.527(3) . ?
C12 C17 1.378(4) . ?
C12 C13 1.392(4) . ?
C13 C14 1.374(4) . ?
C14 C15 1.389(4) . ?
C15 O19 1.366(3) . ?
C15 C16 1.383(4) . ?
C16 C17 1.394(4) . ?
C18 O19 1.404(4) . ?
C20 C21 1.366(3) . ?
C20 N27 1.378(3) . ?
C21 C22 1.429(4) . ?
C21 C28 1.503(3) . ?
C22 C23 1.402(4) . ?
C23 C24 1.372(5) . ?
C24 C25 1.398(5) . ?
C25 C26 1.379(4) . ?
C28 C29 1.506(4) . ?
C29 O30 1.203(4) . ?
C29 N31 1.399(4) . ?
N31 N32 1.379(4) . ?
N31 C34 1.385(3) . ?
N32 C36 1.308(4) . ?
C33X C34 1.512(6) . ?
C33Y C34 1.521(15) . ?
C34 C35 1.338(5) . ?
C35 C36 1.401(5) . ?
C36 C37X 1.483(9) . ?
C36 C37Y 1.553(10) . ?
